data_7005275
loop_
_publ_author_name
'Brown, Douglas J.'
'Chisholm, Malcolm H.'
'Gribble, Christopher W.'

_publ_section_title
;
 Substitution chemistry of MM quadruply bonded complexes (M = Mo or W)
 supported by the anion of 2-hydroxy-6-methylpyridine.
;
_journal_issue 18
_journal_name_full 'Dalton transactions (Cambridge, England : 2003)'
_journal_page_first 1793
_journal_page_last 1801
_journal_paper_doi 10.1039/b618957a
_journal_year 2007
_chemical_absolute_configuration ad
_chemical_formula_sum 'C24 H30 B2 F8 Mo2 N8 O2'
_chemical_formula_weight 828.06
_chemical_name_systematic
;
?
;
_space_group_IT_number 31
_symmetry_space_group_name_Hall 'P -2 2ac'
_symmetry_space_group_name_H-M 'P 21 n m'
_atom_sites_solution_hydrogens geom
_atom_sites_solution_primary direct
_atom_sites_solution_secondary difmap
_audit_conform_dict_location ftp://ftp.iucr.org/pub/cif_core.dic
_audit_conform_dict_name cif_core.dic
_audit_conform_dict_version 2.2
_audit_creation_date 2006-05-30T14:49:08-00:00
_audit_creation_method 'WinGX routine CIF_UPDATE'
_cell_angle_alpha 90
_cell_angle_beta 90
_cell_angle_gamma 90
_cell_formula_units_Z 2
_cell_length_a 7.26150(10)
_cell_length_b 12.0539(2)
_cell_length_c 19.1113(3)
_cell_measurement_temperature 150(2)
_cell_volume 1672.80(4)
_computing_structure_refinement 'SHELXL-97 (Sheldrick, 1997)'
_diffrn_ambient_temperature 150(2)
_diffrn_measured_fraction_theta_full 0.997
_diffrn_measured_fraction_theta_max 0.997
_diffrn_radiation_monochromator graphite
_diffrn_radiation_type MoK\a
_diffrn_radiation_wavelength 0.71073
_diffrn_reflns_av_R_equivalents 0.0336
_diffrn_reflns_av_unetI/netI 0.0293
_diffrn_reflns_limit_h_max 9
_diffrn_reflns_limit_h_min -9
_diffrn_reflns_limit_k_max 15
_diffrn_reflns_limit_k_min -15
_diffrn_reflns_limit_l_max 24
_diffrn_reflns_limit_l_min -24
_diffrn_reflns_number 19161
_diffrn_reflns_reduction_process
;
Scaled and merged with SORTAV
R.H. Blessing, (1987) Cryst. Rev. 1, 3-58
R.H. Blessing, (1989) J. Appl. Cryst. 22, 396-397
;
_diffrn_reflns_theta_full 27.49
_diffrn_reflns_theta_max 27.49
_diffrn_reflns_theta_min 3.28
_exptl_absorpt_coefficient_mu 0.83
_exptl_absorpt_correction_T_max 0.954
_exptl_absorpt_correction_T_min 0.891
_exptl_absorpt_correction_type multi-scan
_exptl_absorpt_process_details
;
R.H. Blessing, Acta Cryst. (1995), A51, 33-38
;
_exptl_crystal_colour purple
_exptl_crystal_density_diffrn 1.644
_exptl_crystal_density_method 'not measured'
_exptl_crystal_description rod
_exptl_crystal_F_000 824
_exptl_crystal_size_max 0.38
_exptl_crystal_size_mid 0.08
_exptl_crystal_size_min 0.04
_refine_diff_density_max 0.544
_refine_diff_density_min -0.381
_refine_diff_density_rms 0.07
_refine_ls_abs_structure_details 'Flack H D (1983), Acta Cryst. A39, 876-881'
_refine_ls_abs_structure_Flack 0.02(4)
_refine_ls_extinction_method none
_refine_ls_goodness_of_fit_ref 1.034
_refine_ls_hydrogen_treatment constr
_refine_ls_matrix_type full
_refine_ls_number_parameters 221
_refine_ls_number_reflns 3950
_refine_ls_number_restraints 1
_refine_ls_restrained_S_all 1.033
_refine_ls_R_factor_all 0.0324
_refine_ls_R_factor_gt 0.0282
_refine_ls_shift/su_max 0.001
_refine_ls_shift/su_mean 0
_refine_ls_structure_factor_coef Fsqd
_refine_ls_weighting_details 'calc w=1/[\s^2^(Fo^2^)+(0.0363P)^2^+1.4371P] where P=(Fo^2^+2Fc^2^)/3'
_refine_ls_weighting_scheme calc
_refine_ls_wR_factor_gt 0.0671
_refine_ls_wR_factor_ref 0.0687
_reflns_number_gt 3722
_reflns_number_total 3950
_reflns_threshold_expression >2sigma(I)
_cod_data_source_file b618957a.txt
_cod_data_source_block chis1449a
_cod_database_code 7005275

loop_
_symmetry_equiv_pos_as_xyz
'x, y, z'
'x, y, -z'
'x+1/2, -y, -z+1/2'
'x+1/2, -y, z+1/2'

loop_
_atom_site_label
_atom_site_type_symbol
_atom_site_fract_x
_atom_site_fract_y
_atom_site_fract_z
_atom_site_U_iso_or_equiv
_atom_site_adp_type
_atom_site_occupancy
_atom_site_symmetry_multiplicity
_atom_site_calc_flag
_atom_site_refinement_flags
_atom_site_disorder_assembly
_atom_site_disorder_group
Mo1 Mo 0.08672(4) 0.35002(3) 0 0.01703(8) Uani 1 2 d S . .
Mo2 Mo -0.14821(5) 0.24502(3) 0 0.01772(8) Uani 1 2 d S . .
N1 N -0.0307(3) 0.4476(2) 0.08373(13) 0.0195(5) Uani 1 1 d . . .
N2 N -0.0718(4) 0.1208(2) 0.07690(14) 0.0251(6) Uani 1 1 d . . .
N3 N 0.2598(4) 0.2748(2) 0.07872(14) 0.0219(5) Uani 1 1 d . . .
O1 O -0.2789(3) 0.33271(19) 0.07626(11) 0.0230(5) Uani 1 1 d . . .
C1 C 0.2467(5) 0.5650(3) 0.0934(2) 0.0396(9) Uani 1 1 d . . .
H1A H 0.284 0.5163 0.0549 0.059 Uiso 1 1 calc R . .
H1B H 0.3334 0.557 0.1324 0.059 Uiso 1 1 calc R . .
H1C H 0.2465 0.6422 0.0773 0.059 Uiso 1 1 calc R . .
C2 C 0.0567(4) 0.5337(3) 0.11743(16) 0.0246(7) Uani 1 1 d . . .
C3 C -0.0261(5) 0.5902(3) 0.17127(19) 0.0322(8) Uani 1 1 d . . .
H3 H 0.0368 0.6496 0.1936 0.039 Uiso 1 1 calc R . .
C4 C -0.2022(5) 0.5606(3) 0.19326(18) 0.0344(8) Uani 1 1 d . . .
H4 H -0.2612 0.6007 0.2297 0.041 Uiso 1 1 calc R . .
C5 C -0.2896(5) 0.4727(3) 0.16171(17) 0.0289(7) Uani 1 1 d . . .
H5 H -0.4084 0.4502 0.1769 0.035 Uiso 1 1 calc R . .
C6 C -0.2013(4) 0.4166(2) 0.10682(16) 0.0209(6) Uani 1 1 d . . .
C7 C -0.0552(5) 0.0473(3) 0.11363(18) 0.0282(7) Uani 1 1 d . . .
C8 C -0.0381(6) -0.0484(3) 0.1602(2) 0.0435(9) Uani 1 1 d . . .
H8A H -0.026 -0.0228 0.2086 0.065 Uiso 1 1 calc R . .
H8B H 0.071 -0.0916 0.1472 0.065 Uiso 1 1 calc R . .
H8C H -0.1481 -0.0951 0.1559 0.065 Uiso 1 1 calc R . .
C9 C 0.3514(5) 0.2379(2) 0.12047(14) 0.0233(6) Uani 1 1 d . . .
C10 C 0.4671(5) 0.1867(3) 0.17321(16) 0.0286(7) Uani 1 1 d . . .
H10A H 0.4824 0.1078 0.1625 0.043 Uiso 1 1 calc R . .
H10B H 0.4092 0.1948 0.2193 0.043 Uiso 1 1 calc R . .
H10C H 0.5879 0.223 0.1735 0.043 Uiso 1 1 calc R . .
B1 B 0.9701(6) 0.1770(3) 0.3001(2) 0.0352(9) Uani 1 1 d . . .
F1 F 1.0953(5) 0.1751(3) 0.24796(15) 0.0806(9) Uani 1 1 d . . .
F3 F 1.0374(5) 0.2293(2) 0.35797(15) 0.0686(8) Uani 1 1 d . . .
F2 F 0.9295(7) 0.0705(2) 0.3182(2) 0.1125(17) Uani 1 1 d . . .
F4 F 0.8096(5) 0.2278(3) 0.2797(2) 0.0970(13) Uani 1 1 d . . .
N4 N 0.5680(6) 0.1064(3) 0 0.0324(9) Uani 1 2 d S . .
C21 C 0.4814(7) 0.0275(4) 0 0.0276(10) Uani 1 2 d S . .
C22 C 0.3703(10) -0.0735(5) 0 0.0497(15) Uani 1 2 d S . .
H22A H 0.4252 -0.1279 -0.0319 0.075 Uiso 0.5 1 calc PR . .
H22B H 0.245 -0.0561 -0.0155 0.075 Uiso 0.5 1 calc PR . .
H22C H 0.3662 -0.1044 0.0474 0.075 Uiso 0.5 1 calc PR . .
N5 N 0.9485(11) 0.8128(8) 0 0.089(3) Uani 1 2 d S . .
C31 C 0.8398(10) 0.7478(5) 0 0.0451(13) Uani 1 2 d S . .
C32 C 0.6943(8) 0.6650(4) 0 0.0380(12) Uani 1 2 d S . .
H32A H 0.7452 0.593 0.0139 0.057 Uiso 0.5 1 calc PR . .
H32B H 0.6415 0.6592 -0.0471 0.057 Uiso 0.5 1 calc PR . .
H32C H 0.598 0.687 0.0331 0.057 Uiso 0.5 1 calc PR . .

loop_
_atom_site_aniso_label
_atom_site_aniso_U_11
_atom_site_aniso_U_22
_atom_site_aniso_U_33
_atom_site_aniso_U_23
_atom_site_aniso_U_13
_atom_site_aniso_U_12
Mo1 0.01430(14) 0.02069(17) 0.01609(15) 0 0 -0.00074(15)
Mo2 0.01787(15) 0.01960(17) 0.01569(15) 0 0 -0.00242(14)
N1 0.0195(11) 0.0205(13) 0.0184(12) -0.0005(10) -0.0014(10) -0.0015(10)
N2 0.0261(13) 0.0278(14) 0.0215(13) 0.0016(12) -0.0010(11) -0.0015(11)
N3 0.0200(12) 0.0243(13) 0.0213(14) -0.0011(11) 0.0013(11) -0.0002(11)
O1 0.0203(10) 0.0282(11) 0.0207(11) -0.0025(9) 0.0034(9) -0.0032(9)
C1 0.0304(18) 0.039(2) 0.049(2) -0.0143(17) -0.0007(17) -0.0107(16)
C2 0.0254(18) 0.0246(15) 0.0238(14) -0.0005(12) -0.0038(13) -0.0019(13)
C3 0.0384(19) 0.0313(18) 0.0269(17) -0.0097(15) -0.0070(15) 0.0010(16)
C4 0.043(2) 0.0380(19) 0.0220(16) -0.0081(14) 0.0010(14) 0.0026(16)
C5 0.0300(16) 0.0347(18) 0.0220(15) -0.0028(14) 0.0067(13) 0.0019(14)
C6 0.0218(15) 0.0233(15) 0.0175(14) -0.0001(11) -0.0005(11) 0.0033(12)
C7 0.0278(16) 0.0303(18) 0.0265(17) -0.0016(14) -0.0045(14) -0.0060(14)
C8 0.059(2) 0.039(2) 0.033(2) 0.0131(17) -0.0084(18) -0.003(2)
C9 0.0191(12) 0.0297(15) 0.0212(13) -0.0009(12) 0.0019(15) -0.0059(13)
C10 0.0287(15) 0.0365(19) 0.0207(14) 0.0114(14) 0.0004(14) -0.0002(15)
B1 0.0260(17) 0.033(2) 0.046(2) -0.0057(18) 0.0016(18) -0.0002(18)
F1 0.0545(15) 0.130(3) 0.0571(16) -0.0177(17) 0.0218(18) -0.004(2)
F3 0.081(2) 0.0744(18) 0.0507(16) -0.0172(14) -0.0138(15) -0.0060(15)
F2 0.180(5) 0.0420(17) 0.116(3) -0.0173(18) 0.038(3) -0.024(2)
F4 0.059(2) 0.138(3) 0.094(3) -0.029(2) -0.0237(19) 0.047(2)
N4 0.031(2) 0.032(2) 0.034(2) 0 0 0.003(2)
C21 0.026(2) 0.031(3) 0.025(2) 0 0 0.003(2)
C22 0.060(4) 0.047(3) 0.042(3) 0 0 -0.021(3)
N5 0.078(5) 0.127(6) 0.060(4) 0 0 -0.056(5)
C31 0.043(3) 0.061(4) 0.031(2) 0 0 -0.007(3)
C32 0.042(3) 0.039(3) 0.033(3) 0 0 0.004(2)

loop_
_atom_type_symbol
_atom_type_description
_atom_type_scat_dispersion_real
_atom_type_scat_dispersion_imag
_atom_type_scat_source
C C 0.0033 0.0016 'International Tables Vol C Tables 4.2.6.8 and 6.1.1.4'
H H 0 0 'International Tables Vol C Tables 4.2.6.8 and 6.1.1.4'
B B 0.0013 0.0007 'International Tables Vol C Tables 4.2.6.8 and 6.1.1.4'
F F 0.0171 0.0103 'International Tables Vol C Tables 4.2.6.8 and 6.1.1.4'
Mo Mo -1.6832 0.6857 'International Tables Vol C Tables 4.2.6.8 and 6.1.1.4'
N N 0.0061 0.0033 'International Tables Vol C Tables 4.2.6.8 and 6.1.1.4'
O O 0.0106 0.006 'International Tables Vol C Tables 4.2.6.8 and 6.1.1.4'

loop_
_geom_angle_atom_site_label_1
_geom_angle_atom_site_label_2
_geom_angle_atom_site_label_3
_geom_angle
_geom_angle_site_symmetry_1
_geom_angle_site_symmetry_3
_geom_angle_publ_flag
Mo2 Mo1 N3 102.54(7) . . ?
Mo2 Mo1 N3 102.54(7) . 2 ?
N3 Mo1 N3 88.29(14) . 2 ?
Mo2 Mo1 N1 90.43(7) . . ?
N3 Mo1 N1 86.70(10) . . ?
N3 Mo1 N1 166.84(10) 2 . ?
Mo2 Mo1 N1 90.43(7) . 2 ?
N3 Mo1 N1 166.84(10) . 2 ?
N3 Mo1 N1 86.70(10) 2 2 ?
N1 Mo1 N1 95.53(13) . 2 ?
O1 Mo2 O1 91.47(13) . 2 ?
O1 Mo2 Mo1 93.73(6) . . ?
O1 Mo2 Mo1 93.73(6) 2 . ?
O1 Mo2 N2 164.25(9) . 2 ?
O1 Mo2 N2 89.58(10) 2 2 ?
Mo1 Mo2 N2 101.88(7) . 2 ?
O1 Mo2 N2 89.58(10) . . ?
O1 Mo2 N2 164.25(9) 2 . ?
Mo1 Mo2 N2 101.88(7) . . ?
N2 Mo2 N2 85.24(15) 2 . ?
C6 N1 C2 118.2(3) . . ?
C6 N1 Mo1 116.6(2) . . ?
C2 N1 Mo1 125.1(2) . . ?
C7 N2 Mo2 169.5(3) . . ?
C9 N3 Mo1 178.3(3) . . ?
C6 O1 Mo2 121.67(19) . . ?
C3 C2 N1 121.6(3) . . ?
C3 C2 C1 120.4(3) . . ?
N1 C2 C1 118.0(3) . . ?
C2 C3 C4 120.1(3) . . ?
C5 C4 C3 119.3(3) . . ?
C4 C5 C6 119.2(3) . . ?
O1 C6 N1 117.5(3) . . ?
O1 C6 C5 120.9(3) . . ?
N1 C6 C5 121.6(3) . . ?
N2 C7 C8 178.5(4) . . ?
N3 C9 C10 178.0(3) . . ?
F1 B1 F3 111.4(4) . . ?
F1 B1 F2 108.5(4) . . ?
F3 B1 F2 107.9(4) . . ?
F1 B1 F4 111.7(4) . . ?
F3 B1 F4 109.2(4) . . ?
F2 B1 F4 108.0(4) . . ?
N4 C21 C22 180.0(6) . . ?
N5 C31 C32 178.6(9) . . ?

loop_
_geom_bond_atom_site_label_1
_geom_bond_atom_site_label_2
_geom_bond_distance
_geom_bond_site_symmetry_2
_geom_bond_publ_flag
Mo1 Mo2 2.1242(5) . ?
Mo1 N3 2.160(3) . ?
Mo1 N3 2.160(3) 2 ?
Mo1 N1 2.161(2) . ?
Mo1 N1 2.161(2) 2 ?
Mo2 O1 2.035(2) . ?
Mo2 O1 2.035(2) 2 ?
Mo2 N2 2.170(3) 2 ?
Mo2 N2 2.170(3) . ?
N1 C6 1.367(4) . ?
N1 C2 1.376(4) . ?
N2 C7 1.137(4) . ?
N3 C9 1.130(4) . ?
O1 C6 1.297(4) . ?
C1 C2 1.502(5) . ?
C2 C3 1.373(5) . ?
C3 C4 1.392(6) . ?
C4 C5 1.374(5) . ?
C5 C6 1.403(4) . ?
C7 C8 1.462(5) . ?
C9 C10 1.450(4) . ?
B1 F1 1.349(5) . ?
B1 F3 1.363(5) . ?
B1 F2 1.361(5) . ?
B1 F4 1.373(5) . ?
N4 C21 1.140(6) . ?
C21 C22 1.461(7) . ?
N5 C31 1.112(10) . ?
C31 C32 1.454(9) . ?

loop_
_geom_torsion_atom_site_label_1
_geom_torsion_atom_site_label_2
_geom_torsion_atom_site_label_3
_geom_torsion_atom_site_label_4
_geom_torsion
_geom_torsion_site_symmetry_1
_geom_torsion_site_symmetry_2
_geom_torsion_site_symmetry_3
_geom_torsion_site_symmetry_4
_geom_torsion_publ_flag
N3 Mo1 Mo2 O1 88.62(9) . . . . ?
N3 Mo1 Mo2 O1 179.66(11) 2 . . . ?
N1 Mo1 Mo2 O1 1.91(9) . . . . ?
N1 Mo1 Mo2 O1 -93.63(10) 2 . . . ?
N3 Mo1 Mo2 O1 -179.66(11) . . . 2 ?
N3 Mo1 Mo2 O1 -88.62(9) 2 . . 2 ?
N1 Mo1 Mo2 O1 93.63(10) . . . 2 ?
N1 Mo1 Mo2 O1 -1.91(9) 2 . . 2 ?
N3 Mo1 Mo2 N2 -89.31(11) . . . 2 ?
N3 Mo1 Mo2 N2 1.73(10) 2 . . 2 ?
N1 Mo1 Mo2 N2 -176.02(10) . . . 2 ?
N1 Mo1 Mo2 N2 88.44(10) 2 . . 2 ?
N3 Mo1 Mo2 N2 -1.73(10) . . . . ?
N3 Mo1 Mo2 N2 89.31(11) 2 . . . ?
N1 Mo1 Mo2 N2 -88.44(10) . . . . ?
N1 Mo1 Mo2 N2 176.02(10) 2 . . . ?
Mo2 Mo1 N1 C6 -1.3(2) . . . . ?
N3 Mo1 N1 C6 -103.9(2) . . . . ?
N3 Mo1 N1 C6 -171.6(4) 2 . . . ?
N1 Mo1 N1 C6 89.2(2) 2 . . . ?
Mo2 Mo1 N1 C2 175.1(2) . . . . ?
N3 Mo1 N1 C2 72.6(2) . . . . ?
N3 Mo1 N1 C2 4.8(6) 2 . . . ?
N1 Mo1 N1 C2 -94.4(2) 2 . . . ?
O1 Mo2 N2 C7 96.0(15) . . . . ?
O1 Mo2 N2 C7 2.1(17) 2 . . . ?
Mo1 Mo2 N2 C7 -170.3(15) . . . . ?
N2 Mo2 N2 C7 -69.1(15) 2 . . . ?
O1 Mo2 O1 C6 -97.2(2) 2 . . . ?
Mo1 Mo2 O1 C6 -3.4(2) . . . . ?
N2 Mo2 O1 C6 169.2(3) 2 . . . ?
N2 Mo2 O1 C6 98.5(2) . . . . ?
C6 N1 C2 C3 -2.2(5) . . . . ?
Mo1 N1 C2 C3 -178.6(2) . . . . ?
C6 N1 C2 C1 178.1(3) . . . . ?
Mo1 N1 C2 C1 1.7(4) . . . . ?
N1 C2 C3 C4 0.3(5) . . . . ?
C1 C2 C3 C4 -179.9(3) . . . . ?
C2 C3 C4 C5 1.6(5) . . . . ?
C3 C4 C5 C6 -1.7(5) . . . . ?
Mo2 O1 C6 N1 2.9(4) . . . . ?
Mo2 O1 C6 C5 -176.7(2) . . . . ?
C2 N1 C6 O1 -177.5(3) . . . . ?
Mo1 N1 C6 O1 -0.8(3) . . . . ?
C2 N1 C6 C5 2.2(4) . . . . ?
Mo1 N1 C6 C5 178.9(2) . . . . ?
C4 C5 C6 O1 179.4(3) . . . . ?
C4 C5 C6 N1 -0.3(5) . . . . ?
